data_4118428
loop_
_publ_author_name
'R. Kashif M. Khan'
'Robert V. O'Brien'
'Sebastian Torker'
'Bo Li'
'Amir H. Hoveyda'

_publ_section_title
;
 Z- and Enantioselective Ring-Opening/Cross-Metathesis with Enol Ethers
 Catalyzed by Stereogenic-at-Ru Carbenes: Reactivity, Selectivity, and
 Curtin-Hammett Kinetics
;
_journal_name_full 'Journal of the American Chemical Society'
_journal_page_first 12774
_journal_page_last 12779
_journal_paper_doi 10.1021/ja304827a
_journal_volume 134
_journal_year 2012
_chemical_absolute_configuration ad
_chemical_formula_moiety 'C15 H18 O2 S'
_chemical_formula_sum 'C15 H18 O2 S'
_chemical_formula_weight 262.35
_chemical_name_systematic
; 
 ? 
;
_space_group_IT_number 4
_symmetry_cell_setting monoclinic
_symmetry_space_group_name_Hall 'P 2yb'
_symmetry_space_group_name_H-M 'P 1 21 1'
_atom_sites_solution_hydrogens geom
_atom_sites_solution_primary direct
_atom_sites_solution_secondary difmap
_audit_creation_method SHELXL-97
_cell_angle_alpha 90.00
_cell_angle_beta 97.885(3)
_cell_angle_gamma 90.00
_cell_formula_units_Z 2
_cell_length_a 7.6609(4)
_cell_length_b 5.2659(3)
_cell_length_c 17.4520(8)
_cell_measurement_reflns_used 6322
_cell_measurement_temperature 100(2)
_cell_measurement_theta_max 28.31
_cell_measurement_theta_min 2.36
_cell_volume 697.38(6)
_computing_cell_refinement 'SAINT (Bruker, 2010)'
_computing_data_collection 'APEX2 (Bruker, 2010)'
_computing_data_reduction 'SAINT (Bruker, 2010)'
_computing_molecular_graphics 'Bruker SHELXTL'
_computing_publication_material 'Bruker SHELXTL'
_computing_structure_refinement 'SHELXL-97 (Sheldrick, 2008)'
_computing_structure_solution 'SHELXS-97 (Sheldrick, 2008)'
_diffrn_ambient_temperature 100(2)
_diffrn_measured_fraction_theta_full 0.997
_diffrn_measured_fraction_theta_max 0.997
_diffrn_measurement_device_type 'Bruker KAPPA APEX II DUO'
_diffrn_measurement_method '\f and \w scans'
_diffrn_radiation_monochromator graphite
_diffrn_radiation_source 'fine-focus sealed tube'
_diffrn_radiation_type MoK\a
_diffrn_radiation_wavelength 0.71073
_diffrn_reflns_av_R_equivalents 0.0292
_diffrn_reflns_av_sigmaI/netI 0.0295
_diffrn_reflns_limit_h_max 10
_diffrn_reflns_limit_h_min -10
_diffrn_reflns_limit_k_max 6
_diffrn_reflns_limit_k_min -7
_diffrn_reflns_limit_l_max 23
_diffrn_reflns_limit_l_min -23
_diffrn_reflns_number 11243
_diffrn_reflns_theta_full 28.31
_diffrn_reflns_theta_max 28.31
_diffrn_reflns_theta_min 2.36
_exptl_absorpt_coefficient_mu 0.224
_exptl_absorpt_correction_T_max 0.9933
_exptl_absorpt_correction_T_min 0.9566
_exptl_absorpt_correction_type multi-scan
_exptl_absorpt_process_details
;
 Sheldrick, G.M. (2008) SADABS v2008/1. Bruker AXS Inc. Madison, WI USA. 
;
_exptl_crystal_colour colorless
_exptl_crystal_density_diffrn 1.249
_exptl_crystal_density_method none
_exptl_crystal_description block
_exptl_crystal_F_000 280
_exptl_crystal_size_max 0.20
_exptl_crystal_size_mid 0.05
_exptl_crystal_size_min 0.03
_refine_diff_density_max 0.285
_refine_diff_density_min -0.170
_refine_diff_density_rms 0.036
_refine_ls_abs_structure_details 'Flack H D (1983), Acta Cryst. A39, 876-881'
_refine_ls_abs_structure_Flack 0.01(5)
_refine_ls_extinction_coef na
_refine_ls_extinction_method none
_refine_ls_goodness_of_fit_ref 1.041
_refine_ls_hydrogen_treatment mixed
_refine_ls_matrix_type full
_refine_ls_number_parameters 166
_refine_ls_number_reflns 3377
_refine_ls_number_restraints 2
_refine_ls_restrained_S_all 1.041
_refine_ls_R_factor_all 0.0305
_refine_ls_R_factor_gt 0.0271
_refine_ls_shift/su_max 0.000
_refine_ls_shift/su_mean 0.000
_refine_ls_structure_factor_coef Fsqd
_refine_ls_weighting_details 'calc w=1/[\s^2^(Fo^2^)+(0.0354P)^2^+0.1055P] where P=(Fo^2^+2Fc^2^)/3'
_refine_ls_weighting_scheme calc
_refine_ls_wR_factor_gt 0.0661
_refine_ls_wR_factor_ref 0.0679
_reflns_number_gt 3159
_reflns_number_total 3377
_reflns_threshold_expression >2sigma(I)
_cod_data_source_file ja304827a_si_003.cif
_cod_data_source_block C15H18O2S
_cod_database_code 4118428

loop_
_symmetry_equiv_pos_as_xyz
'x, y, z'
'-x, y+1/2, -z'

loop_
_atom_site_label
_atom_site_type_symbol
_atom_site_fract_x
_atom_site_fract_y
_atom_site_fract_z
_atom_site_U_iso_or_equiv
_atom_site_adp_type
_atom_site_occupancy
_atom_site_symmetry_multiplicity
_atom_site_calc_flag
_atom_site_refinement_flags
S1 S 0.28911(4) 0.30702(6) 0.649537(17) 0.01705(8) Uani 1 1 d .
O1 O 0.73902(12) -0.0241(2) 0.80881(5) 0.0172(2) Uani 1 1 d .
O2 O 0.54110(15) 0.4416(2) 0.97147(6) 0.0243(2) Uani 1 1 d D
H2O H 0.527(3) 0.303(3) 0.9928(11) 0.036 Uiso 1 1 d D
C1 C 1.0762(2) -0.2174(4) 0.84319(10) 0.0329(4) Uani 1 1 d .
H1A H 0.9937 -0.3014 0.8061 0.040 Uiso 1 1 calc R
H1B H 1.1886 -0.2912 0.8590 0.040 Uiso 1 1 calc R
C2 C 1.03511(19) 0.0001(3) 0.87256(9) 0.0254(3) Uani 1 1 d .
H2 H 1.1218 0.0770 0.9095 0.030 Uiso 1 1 calc R
C3 C 0.86384(18) 0.1385(3) 0.85323(8) 0.0188(3) Uani 1 1 d .
H3 H 0.8841 0.2898 0.8209 0.023 Uiso 1 1 calc R
C4 C 0.57926(17) 0.1089(3) 0.78177(7) 0.0153(3) Uani 1 1 d .
H4 H 0.6065 0.2556 0.7490 0.018 Uiso 1 1 calc R
C5 C 0.49262(18) 0.2071(3) 0.84986(8) 0.0176(3) Uani 1 1 d .
H5A H 0.3873 0.3087 0.8300 0.021 Uiso 1 1 calc R
H5B H 0.4534 0.0612 0.8789 0.021 Uiso 1 1 calc R
C6 C 0.61927(19) 0.3702(3) 0.90413(7) 0.0191(3) Uani 1 1 d .
H6 H 0.6437 0.5288 0.8759 0.023 Uiso 1 1 calc R
C7 C 0.79235(19) 0.2308(3) 0.92579(8) 0.0214(3) Uani 1 1 d .
H7A H 0.7740 0.0838 0.9592 0.026 Uiso 1 1 calc R
H7B H 0.8791 0.3458 0.9553 0.026 Uiso 1 1 calc R
C8 C 0.46171(17) -0.0734(3) 0.73342(7) 0.0166(3) Uani 1 1 d .
H8 H 0.4766 -0.2491 0.7449 0.020 Uiso 1 1 calc R
C9 C 0.33806(18) -0.0092(3) 0.67565(7) 0.0173(3) Uani 1 1 d .
H9 H 0.2733 -0.1405 0.6472 0.021 Uiso 1 1 calc R
C10 C 0.26017(16) 0.2897(3) 0.54713(7) 0.0154(2) Uani 1 1 d .
C11 C 0.15913(17) 0.4793(3) 0.50643(8) 0.0176(3) Uani 1 1 d .
H11 H 0.1048 0.6069 0.5335 0.021 Uiso 1 1 calc R
C12 C 0.13845(18) 0.4804(3) 0.42624(8) 0.0202(3) Uani 1 1 d .
H12 H 0.0725 0.6121 0.3986 0.024 Uiso 1 1 calc R
C13 C 0.21284(17) 0.2915(4) 0.38612(7) 0.0216(3) Uani 1 1 d .
H13 H 0.1964 0.2918 0.3312 0.026 Uiso 1 1 calc R
C14 C 0.31186(18) 0.1013(3) 0.42674(8) 0.0208(3) Uani 1 1 d .
H14 H 0.3620 -0.0297 0.3993 0.025 Uiso 1 1 calc R
C15 C 0.33796(17) 0.1014(3) 0.50725(8) 0.0174(3) Uani 1 1 d .
H15 H 0.4084 -0.0261 0.5348 0.021 Uiso 1 1 calc R

loop_
_atom_site_aniso_label
_atom_site_aniso_U_11
_atom_site_aniso_U_22
_atom_site_aniso_U_33
_atom_site_aniso_U_23
_atom_site_aniso_U_13
_atom_site_aniso_U_12
S1 0.02041(15) 0.01325(15) 0.01607(14) -0.00148(14) -0.00256(10) 0.00055(14)
O1 0.0162(4) 0.0188(5) 0.0157(4) -0.0016(4) -0.0011(3) 0.0003(4)
O2 0.0347(6) 0.0225(6) 0.0169(5) -0.0033(4) 0.0077(4) -0.0010(5)
C1 0.0193(7) 0.0349(10) 0.0438(9) 0.0054(8) 0.0018(6) 0.0009(7)
C2 0.0158(6) 0.0351(9) 0.0247(7) 0.0022(7) 0.0006(5) -0.0025(6)
C3 0.0183(6) 0.0219(7) 0.0158(7) -0.0004(5) 0.0008(5) -0.0046(5)
C4 0.0167(6) 0.0157(6) 0.0129(6) 0.0010(5) -0.0004(5) -0.0004(5)
C5 0.0180(6) 0.0191(7) 0.0152(6) -0.0004(5) 0.0009(5) 0.0005(5)
C6 0.0254(7) 0.0183(8) 0.0141(6) -0.0021(5) 0.0040(5) -0.0028(5)
C7 0.0218(7) 0.0263(8) 0.0150(6) -0.0021(5) -0.0008(5) -0.0035(6)
C8 0.0214(6) 0.0133(6) 0.0151(6) 0.0000(5) 0.0020(5) -0.0018(5)
C9 0.0212(6) 0.0136(6) 0.0166(6) -0.0019(5) 0.0001(5) -0.0027(5)
C10 0.0146(5) 0.0147(6) 0.0158(5) 0.0014(6) -0.0016(4) -0.0042(6)
C11 0.0160(6) 0.0132(6) 0.0228(6) 0.0009(5) 0.0001(5) 0.0003(5)
C12 0.0159(6) 0.0198(7) 0.0231(7) 0.0068(6) -0.0029(5) -0.0024(5)
C13 0.0188(6) 0.0282(7) 0.0175(6) 0.0020(7) 0.0011(4) -0.0059(7)
C14 0.0190(7) 0.0226(8) 0.0215(7) -0.0028(6) 0.0052(5) -0.0010(6)
C15 0.0152(6) 0.0150(7) 0.0213(7) 0.0015(5) 0.0004(5) 0.0011(5)

loop_
_atom_type_symbol
_atom_type_description
_atom_type_scat_dispersion_real
_atom_type_scat_dispersion_imag
_atom_type_scat_source
C C 0.0033 0.0016 'International Tables Vol C Tables 4.2.6.8 and 6.1.1.4'
H H 0.0000 0.0000 'International Tables Vol C Tables 4.2.6.8 and 6.1.1.4'
O O 0.0106 0.0060 'International Tables Vol C Tables 4.2.6.8 and 6.1.1.4'
S S 0.1246 0.1234 'International Tables Vol C Tables 4.2.6.8 and 6.1.1.4'

loop_
_geom_angle_atom_site_label_1
_geom_angle_atom_site_label_2
_geom_angle_atom_site_label_3
_geom_angle
C9 S1 C10 101.87(7)
C3 O1 C4 111.31(11)
C1 C2 C3 125.94(14)
O1 C3 C2 109.30(12)
O1 C3 C7 110.55(11)
C2 C3 C7 111.76(12)
O1 C4 C8 107.05(11)
O1 C4 C5 110.60(10)
C8 C4 C5 111.33(11)
C6 C5 C4 111.48(11)
O2 C6 C7 111.71(11)
O2 C6 C5 110.70(11)
C7 C6 C5 110.01(11)
C6 C7 C3 110.37(11)
C9 C8 C4 125.19(13)
C8 C9 S1 122.92(11)
C15 C10 C11 120.04(12)
C15 C10 S1 122.56(11)
C11 C10 S1 117.38(11)
C12 C11 C10 119.67(13)
C13 C12 C11 120.65(13)
C12 C13 C14 119.59(12)
C13 C14 C15 120.45(13)
C10 C15 C14 119.57(12)

loop_
_geom_bond_atom_site_label_1
_geom_bond_atom_site_label_2
_geom_bond_distance
S1 C9 1.7536(15)
S1 C10 1.7729(12)
O1 C3 1.4301(17)
O1 C4 1.4326(16)
O2 C6 1.4401(16)
C1 C2 1.311(3)
C2 C3 1.498(2)
C3 C7 1.5264(19)
C4 C8 1.4955(18)
C4 C5 1.5285(18)
C5 C6 1.5245(19)
C6 C7 1.517(2)
C8 C9 1.3288(19)
C10 C15 1.391(2)
C10 C11 1.3963(19)
C11 C12 1.3867(19)
C12 C13 1.383(2)
C13 C14 1.391(2)
C14 C15 1.3918(19)

loop_
_geom_hbond_atom_site_label_D
_geom_hbond_atom_site_label_H
_geom_hbond_atom_site_label_A
_geom_hbond_distance_DH
_geom_hbond_distance_HA
_geom_hbond_distance_DA
_geom_hbond_angle_DHA
_geom_hbond_site_symmetry_A
O2 H2O O2 0.831(16) 2.093(16) 2.9143(9) 170(2) 2_647

loop_
_geom_torsion_atom_site_label_1
_geom_torsion_atom_site_label_2
_geom_torsion_atom_site_label_3
_geom_torsion_atom_site_label_4
_geom_torsion
C4 O1 C3 C2 -173.68(11)
C4 O1 C3 C7 62.89(14)
C1 C2 C3 O1 10.8(2)
C1 C2 C3 C7 133.52(17)
C3 O1 C4 C8 177.52(10)
C3 O1 C4 C5 -61.03(14)
O1 C4 C5 C6 54.95(15)
C8 C4 C5 C6 173.83(11)
C4 C5 C6 O2 -174.71(11)
C4 C5 C6 C7 -50.76(15)
O2 C6 C7 C3 175.26(11)
C5 C6 C7 C3 51.90(15)
O1 C3 C7 C6 -58.09(15)
C2 C3 C7 C6 179.93(12)
O1 C4 C8 C9 -152.50(13)
C5 C4 C8 C9 86.51(17)
C4 C8 C9 S1 -2.3(2)
C10 S1 C9 C8 138.73(12)
C9 S1 C10 C15 -24.88(13)
C9 S1 C10 C11 157.11(11)
C15 C10 C11 C12 -0.7(2)
S1 C10 C11 C12 177.37(10)
C10 C11 C12 C13 1.8(2)
C11 C12 C13 C14 -1.1(2)
C12 C13 C14 C15 -0.7(2)
C11 C10 C15 C14 -1.1(2)
S1 C10 C15 C14 -179.04(11)
C13 C14 C15 C10 1.8(2)
